data_1539365
loop_
_publ_author_name
'Shen, B.'
'Tamada, O.'
'Kitamura, M.'
'Morimoto, N.'

_publ_section_title
;
 Superstructure of laihunite-3M (Fe0.8 Fe0.8 Si O4)
;
_journal_name_full 'Mineralogical Journal (Japan)'
_journal_page_first 382
_journal_page_last 391
_journal_volume 11
_journal_year 1983
_chemical_formula_sum 'Fe1.568 Mg0.027 O4 Si'
_chemical_name_systematic '(Fe1.568 Mg.027) (Si O4)'
_space_group_IT_number 14
_symmetry_space_group_name_Hall '-P 2xab'
_symmetry_space_group_name_H-M 'P 21/b 1 1'
_cell_angle_alpha 91
_cell_angle_beta 90
_cell_angle_gamma 90
_cell_formula_units_Z 12
_cell_length_a 4.805
_cell_length_b 10.189
_cell_length_c 17.403
_cell_volume 851.889
_citation_journal_id_ASTM MJTOAS
_cod_data_source_file Shen_MJTOAS_1983_1268.cif
_cod_data_source_block Fe1.568Mg0.027O4Si1
_cod_original_cell_volume 851.8888
_cod_original_sg_symbol_Hall '-P 2ybc (y,z,x)'
_cod_original_formula_sum 'Fe1.568 Mg0.027 O4 Si1'
_cod_database_code 1539365

loop_
_symmetry_equiv_pos_as_xyz
x,y,z
x+1/2,-y+1/2,-z
-x,-y,-z
-x-1/2,y-1/2,z

loop_
_atom_site_label
_atom_site_type_symbol
_atom_site_fract_x
_atom_site_fract_y
_atom_site_fract_z
_atom_site_occupancy
_atom_site_U_iso_or_equiv
O5 O-2 0.223 0.1065 0.5857 1 0.0
O11 O-2 0.22 0.3236 0.3429 1 0.0
Fe4 Fe+2 0.0088 0.266 0.2488 1 0.0
Mg1 Mg+2 0.0008 0.0089 0.3278 0.08 0.0
O7 O-2 0.699 0.1738 0.1815 1 0.0
Fe2 Fe+2 0.5 0.5 0.5 0.666 0.0
Fe6 Fe+2 0.0102 0.277 0.9109 1 0.0
O4 O-2 0.227 0.0993 0.2545 1 0.0
O1 O-2 0.323 0.0501 0.0851 1 0.0
O8 O-2 0.701 0.1752 0.5116 1 0.0
Fe5 Fe+2 0.0045 0.2788 0.5823 1 0.0
Si2 Si+4 0.0594 0.4 0.4174 1 0.0
Fe3 Fe+2 0.0008 0.0089 0.3278 0.87 0.0
O10 O-2 0.225 0.3313 0.0094 1 0.0
O12 O-2 0.222 0.3329 0.6785 1 0.0
O6 O-2 0.227 0.1079 0.9193 1 0.0
Fe1 Fe+2 0 0 0 1 0.0
Si3 Si+4 0.0593 0.4118 0.7483 1 0.0
O3 O-2 0.328 0.0603 0.7506 1 0.0
Si1 Si+4 0.0597 0.4008 0.0837 1 0.0
O9 O-2 0.699 0.182 0.8448 1 0.0
O2 O-2 0.326 0.0508 0.4181 1 0.0
